data_7025681
loop_
_publ_author_name
'Gardiner, Michael G.'
'James, Adam N.'
'Jones, Cameron'
'Schulten, Christian'

_publ_section_title
;
 Sm(II) reduction chemistry of heteroalkynes: stable adducts, reductive
 coupling, reductive C-C/C-N bond cleavage and trapping of the tert-butyl
 fragment with bulky nitriles, phosphaalkynes and isonitriles.
;
_journal_issue 29
_journal_name_full 'Dalton transactions (Cambridge, England : 2003)'
_journal_page_first 6864
_journal_page_last 6870
_journal_paper_doi 10.1039/c002778b
_journal_volume 39
_journal_year 2010
_chemical_formula_moiety '(C47 H72 N5 Sm)'
_chemical_formula_sum 'C47 H72 N5 Sm'
_chemical_formula_weight 857.45
_chemical_name_systematic
;
?
;
_space_group_IT_number 63
_symmetry_cell_setting orthorhombic
_symmetry_Int_Tables_number 63
_symmetry_space_group_name_Hall '-C 2c 2'
_symmetry_space_group_name_H-M 'C m c m'
_atom_sites_solution_hydrogens geom
_atom_sites_solution_primary direct
_atom_sites_solution_secondary difmap
_audit_creation_method SHELXL-97
_cell_angle_alpha 90.00
_cell_angle_beta 90.00
_cell_angle_gamma 90.00
_cell_formula_units_Z 4
_cell_length_a 21.06(6)
_cell_length_b 10.493(7)
_cell_length_c 19.3928(15)
_cell_measurement_reflns_used 23
_cell_measurement_temperature 193(2)
_cell_measurement_theta_max 10.20
_cell_measurement_theta_min 7.42
_cell_volume 4285(13)
_computing_cell_refinement 'CAD4 Express (Enraf-Nonius, 1994)'
_computing_data_collection 'CAD4 Express (Enraf-Nonius, 1994)'
_computing_data_reduction 'XCAD4 (Harms & Wocadlo, 1995)'
_computing_molecular_graphics
;
X-SEED (Barbour, 2001) and ORTEPIII (Farrugia, 1997)
;
_computing_publication_material 'WinGX (Farrugia, 1999)'
_computing_structure_refinement 'SHELXL-97 (Sheldrick, 1997)'
_computing_structure_solution 'SHELXS-97 (Sheldrick, 1997)'
_diffrn_ambient_temperature 193(2)
_diffrn_measured_fraction_theta_full 0.979
_diffrn_measured_fraction_theta_max 0.979
_diffrn_measurement_device_type 'Enraf Nonius TurboCAD4'
_diffrn_measurement_method 'non-profiled omega/2theta scans'
_diffrn_radiation_monochromator graphite
_diffrn_radiation_source 'fine-focus sealed tube'
_diffrn_radiation_type MoK\a
_diffrn_radiation_wavelength 0.71073
_diffrn_reflns_av_R_equivalents 0.0772
_diffrn_reflns_av_sigmaI/netI 0.0267
_diffrn_reflns_limit_h_max 25
_diffrn_reflns_limit_h_min 0
_diffrn_reflns_limit_k_max 12
_diffrn_reflns_limit_k_min 0
_diffrn_reflns_limit_l_max 23
_diffrn_reflns_limit_l_min -1
_diffrn_reflns_number 1986
_diffrn_reflns_theta_full 25.04
_diffrn_reflns_theta_max 25.04
_diffrn_reflns_theta_min 1.93
_diffrn_standards_decay_% 3
_diffrn_standards_interval_time 60
_diffrn_standards_number 3
_exptl_absorpt_coefficient_mu 1.408
_exptl_absorpt_correction_T_max 0.6307
_exptl_absorpt_correction_T_min 0.5903
_exptl_absorpt_correction_type analytical
_exptl_crystal_colour red
_exptl_crystal_density_diffrn 1.329
_exptl_crystal_density_method 'not measured'
_exptl_crystal_description block
_exptl_crystal_F_000 1804
_exptl_crystal_size_max 0.20
_exptl_crystal_size_mid 0.20
_exptl_crystal_size_min 0.20
_refine_diff_density_max 3.143
_refine_diff_density_min -2.250
_refine_diff_density_rms 0.256
_refine_ls_extinction_method none
_refine_ls_goodness_of_fit_ref 1.076
_refine_ls_hydrogen_treatment constr
_refine_ls_matrix_type full
_refine_ls_number_parameters 132
_refine_ls_number_reflns 1971
_refine_ls_number_restraints 0
_refine_ls_restrained_S_all 1.076
_refine_ls_R_factor_all 0.0901
_refine_ls_R_factor_gt 0.0832
_refine_ls_shift/su_max 0.000
_refine_ls_shift/su_mean 0.000
_refine_ls_structure_factor_coef Fsqd
_refine_ls_weighting_details 'calc w=1/[\s^2^(Fo^2^)+(0.1340P)^2^+120.1107P] where P=(Fo^2^+2Fc^2^)/3'
_refine_ls_weighting_scheme calc
_refine_ls_wR_factor_gt 0.2106
_refine_ls_wR_factor_ref 0.2174
_reflns_number_gt 1814
_reflns_number_total 1971
_reflns_threshold_expression >2sigma(I)
_cod_data_source_file c002778b.txt
_cod_data_source_block c:smtbutbu
_cod_original_cell_volume 4286(13)
_cod_original_sg_symbol_H-M Cmcm
_cod_database_code 7025681

loop_
_symmetry_equiv_pos_as_xyz
'x, y, z'
'-x, -y, z+1/2'
'x, -y, -z'
'-x, y, -z+1/2'
'x+1/2, y+1/2, z'
'-x+1/2, -y+1/2, z+1/2'
'x+1/2, -y+1/2, -z'
'-x+1/2, y+1/2, -z+1/2'
'-x, -y, -z'
'x, y, -z-1/2'
'-x, y, z'
'x, -y, z-1/2'
'-x+1/2, -y+1/2, -z'
'x+1/2, y+1/2, -z-1/2'
'-x+1/2, y+1/2, z'
'x+1/2, -y+1/2, z-1/2'

loop_
_atom_site_label
_atom_site_type_symbol
_atom_site_fract_x
_atom_site_fract_y
_atom_site_fract_z
_atom_site_U_iso_or_equiv
_atom_site_adp_type
_atom_site_occupancy
_atom_site_symmetry_multiplicity
_atom_site_calc_flag
_atom_site_refinement_flags
Sm1 Sm 0.5000 0.08618(8) 0.7500 0.0207(4) Uani 1 4 d S
N1 N 0.5000 0.2337(9) 0.6297(5) 0.024(2) Uani 1 2 d S
N2 N 0.3917(5) 0.2014(10) 0.7500 0.025(2) Uani 1 2 d S
N3 N 0.4687(5) -0.1334(12) 0.7500 0.027(2) Uani 0.50 2 d SP
C1 C 0.4657(4) 0.0405(9) 0.6049(4) 0.0282(18) Uani 1 1 d .
H1 H 0.4394 -0.0314 0.5966 0.034 Uiso 1 1 calc R
C2 C 0.4451(4) 0.1603(8) 0.6187(4) 0.0225(17) Uani 1 1 d .
C3 C 0.3782(4) 0.2128(9) 0.6209(5) 0.030(2) Uani 1 1 d .
C4 C 0.3640(4) 0.2590(9) 0.6928(5) 0.0307(19) Uani 1 1 d .
C5 C 0.3224(4) 0.3537(9) 0.7131(6) 0.038(2) Uani 1 1 d .
H5 H 0.2985 0.4082 0.6839 0.046 Uiso 1 1 calc R
C6 C 0.3689(5) 0.3206(12) 0.5668(5) 0.044(3) Uani 1 1 d .
H6A H 0.3236 0.3456 0.5665 0.053 Uiso 1 1 calc R
H6B H 0.3938 0.3957 0.5816 0.053 Uiso 1 1 calc R
C7 C 0.3883(6) 0.2865(14) 0.4939(6) 0.064(4) Uani 1 1 d .
H7A H 0.3812 0.3598 0.4636 0.096 Uiso 1 1 calc R
H7B H 0.3628 0.2142 0.4778 0.096 Uiso 1 1 calc R
H7C H 0.4334 0.2633 0.4932 0.096 Uiso 1 1 calc R
C8 C 0.3332(5) 0.0990(10) 0.6041(6) 0.042(2) Uani 1 1 d .
H8A H 0.3457 0.0625 0.5591 0.050 Uiso 1 1 calc R
H8B H 0.3394 0.0321 0.6395 0.050 Uiso 1 1 calc R
C9 C 0.2625(5) 0.1338(16) 0.6015(8) 0.064(4) Uani 1 1 d .
H9A H 0.2375 0.0575 0.5909 0.096 Uiso 1 1 calc R
H9B H 0.2555 0.1982 0.5656 0.096 Uiso 1 1 calc R
H9C H 0.2493 0.1681 0.6463 0.096 Uiso 1 1 calc R
C10 C 0.5000 0.3672(11) 0.6461(7) 0.031(3) Uani 1 2 d S
H10A H 0.5402 0.3898 0.6684 0.047 Uiso 0.50 1 calc PR
H10B H 0.4647 0.3860 0.6774 0.047 Uiso 0.50 1 calc PR
H10C H 0.4951 0.4169 0.6036 0.047 Uiso 0.50 1 calc PR
C11 C 0.4687(5) -0.1334(12) 0.7500 0.027(2) Uani 0.50 2 d SP
C12 C 0.4187(6) -0.2310(13) 0.7500 0.032(3) Uani 1 2 d S
C13 C 0.4336(10) -0.347(2) 0.7989(11) 0.043(5) Uiso 0.50 1 d P
H13A H 0.4737 -0.3868 0.7848 0.064 Uiso 0.50 1 calc PR
H13B H 0.3992 -0.4096 0.7957 0.064 Uiso 0.50 1 calc PR
H13C H 0.4372 -0.3168 0.8465 0.064 Uiso 0.50 1 calc PR
C14 C 0.4075(10) -0.289(2) 0.6767(10) 0.040(5) Uiso 0.50 1 d P
H14A H 0.4483 -0.2976 0.6529 0.060 Uiso 0.50 1 calc PR
H14B H 0.3797 -0.2322 0.6502 0.060 Uiso 0.50 1 calc PR
H14C H 0.3875 -0.3726 0.6812 0.060 Uiso 0.50 1 calc PR
C15 C 0.3619(10) -0.170(2) 0.7726(10) 0.044(5) Uiso 0.50 1 d P
H15A H 0.3483 -0.1080 0.7378 0.067 Uiso 0.50 1 calc PR
H15B H 0.3699 -0.1262 0.8164 0.067 Uiso 0.50 1 calc PR
H15C H 0.3286 -0.2341 0.7790 0.067 Uiso 0.50 1 calc PR

loop_
_atom_site_aniso_label
_atom_site_aniso_U_11
_atom_site_aniso_U_22
_atom_site_aniso_U_33
_atom_site_aniso_U_23
_atom_site_aniso_U_13
_atom_site_aniso_U_12
Sm1 0.0138(5) 0.0210(5) 0.0273(5) 0.000 0.000 0.000
N1 0.023(5) 0.023(5) 0.027(5) -0.002(4) 0.000 0.000
N2 0.014(5) 0.028(5) 0.034(5) 0.000 0.000 -0.002(4)
N3 0.020(5) 0.039(6) 0.021(5) 0.000 0.000 0.011(5)
C1 0.021(4) 0.035(5) 0.028(4) -0.002(4) -0.004(4) -0.002(4)
C2 0.017(4) 0.027(4) 0.024(4) 0.002(3) -0.001(3) 0.000(3)
C3 0.020(4) 0.038(5) 0.032(5) 0.005(4) -0.002(4) 0.005(4)
C4 0.021(4) 0.038(5) 0.033(4) 0.004(4) -0.005(4) -0.001(4)
C5 0.023(4) 0.036(5) 0.056(6) 0.009(5) 0.000(4) 0.014(4)
C6 0.026(5) 0.063(7) 0.043(6) 0.028(5) 0.002(4) 0.011(5)
C7 0.051(7) 0.093(10) 0.047(6) 0.027(7) 0.005(6) 0.026(7)
C8 0.021(5) 0.061(7) 0.043(6) 0.011(5) -0.009(4) -0.004(4)
C9 0.021(5) 0.101(10) 0.071(8) 0.004(8) -0.010(5) -0.010(6)
C10 0.035(7) 0.017(6) 0.042(7) -0.002(5) 0.000 0.000
C11 0.020(5) 0.039(6) 0.021(5) 0.000 0.000 0.011(5)
C12 0.030(7) 0.036(7) 0.030(6) 0.000 0.000 -0.010(6)

loop_
_atom_type_symbol
_atom_type_description
_atom_type_scat_dispersion_real
_atom_type_scat_dispersion_imag
_atom_type_scat_source
C C 0.0033 0.0016 'International Tables Vol C Tables 4.2.6.8 and 6.1.1.4'
H H 0.0000 0.0000 'International Tables Vol C Tables 4.2.6.8 and 6.1.1.4'
N N 0.0061 0.0033 'International Tables Vol C Tables 4.2.6.8 and 6.1.1.4'
Sm Sm -0.1638 3.4418 'International Tables Vol C Tables 4.2.6.8 and 6.1.1.4'

loop_
_geom_angle_atom_site_label_1
_geom_angle_atom_site_label_2
_geom_angle_atom_site_label_3
_geom_angle
_geom_angle_site_symmetry_1
_geom_angle_site_symmetry_3
N3 Sm1 C11 32.0(5) . 11_655
N3 Sm1 N3 32.0(5) . 11_655
C11 Sm1 N3 0.00(16) 11_655 11_655
N3 Sm1 N2 133.9(3) . 11_655
C11 Sm1 N2 102.0(4) 11_655 11_655
N3 Sm1 N2 102.0(4) 11_655 11_655
N3 Sm1 N2 102.0(4) . .
C11 Sm1 N2 133.9(3) 11_655 .
N3 Sm1 N2 133.9(3) 11_655 .
N2 Sm1 N2 124.1(5) 11_655 .
N3 Sm1 N1 122.1(2) . 10_557
C11 Sm1 N1 122.1(2) 11_655 10_557
N3 Sm1 N1 122.1(2) 11_655 10_557
N2 Sm1 N1 74.99(14) 11_655 10_557
N2 Sm1 N1 74.99(14) . 10_557
N3 Sm1 N1 122.1(2) . .
C11 Sm1 N1 122.1(2) 11_655 .
N3 Sm1 N1 122.1(2) 11_655 .
N2 Sm1 N1 74.99(14) 11_655 .
N2 Sm1 N1 74.99(14) . .
N1 Sm1 N1 112.9(4) 10_557 .
N3 Sm1 C2 98.5(2) . 10_557
C11 Sm1 C2 111.55(19) 11_655 10_557
N3 Sm1 C2 111.55(19) 11_655 10_557
N2 Sm1 C2 103.1(2) 11_655 10_557
N2 Sm1 C2 61.48(17) . 10_557
N1 Sm1 C2 28.5(2) 10_557 10_557
N1 Sm1 C2 125.6(2) . 10_557
N3 Sm1 C2 111.55(19) . 4_656
C11 Sm1 C2 98.5(2) 11_655 4_656
N3 Sm1 C2 98.5(2) 11_655 4_656
N2 Sm1 C2 61.48(17) 11_655 4_656
N2 Sm1 C2 103.1(2) . 4_656
N1 Sm1 C2 28.5(2) 10_557 4_656
N1 Sm1 C2 125.6(2) . 4_656
C2 Sm1 C2 46.9(3) 10_557 4_656
N3 Sm1 C2 98.5(2) . .
C11 Sm1 C2 111.55(19) 11_655 .
N3 Sm1 C2 111.55(19) 11_655 .
N2 Sm1 C2 103.1(2) 11_655 .
N2 Sm1 C2 61.48(17) . .
N1 Sm1 C2 125.6(2) 10_557 .
N1 Sm1 C2 28.5(2) . .
C2 Sm1 C2 122.6(3) 10_557 .
C2 Sm1 C2 148.9(3) 4_656 .
N3 Sm1 C2 111.55(19) . 11_655
C11 Sm1 C2 98.5(2) 11_655 11_655
N3 Sm1 C2 98.5(2) 11_655 11_655
N2 Sm1 C2 61.48(17) 11_655 11_655
N2 Sm1 C2 103.1(2) . 11_655
N1 Sm1 C2 125.6(2) 10_557 11_655
N1 Sm1 C2 28.5(2) . 11_655
C2 Sm1 C2 148.9(3) 10_557 11_655
C2 Sm1 C2 122.6(3) 4_656 11_655
C2 Sm1 C2 46.9(3) . 11_655
C2 N1 C2 110.7(9) . 11_655
C2 N1 C10 124.6(5) . .
C2 N1 C10 124.6(5) 11_655 .
C2 N1 Sm1 79.8(5) . .
C2 N1 Sm1 79.8(5) 11_655 .
C10 N1 Sm1 110.8(8) . .
C4 N2 C4 105.7(10) 10_557 .
C4 N2 Sm1 125.0(5) 10_557 .
C4 N2 Sm1 125.0(5) . .
C11 N3 N3 0.0(11) 11_655 11_655
C11 N3 C12 135.8(7) 11_655 .
N3 N3 C12 135.8(7) 11_655 .
C11 N3 Sm1 74.0(3) 11_655 .
N3 N3 Sm1 74.0(3) 11_655 .
C12 N3 Sm1 150.2(9) . .
C2 C1 C1 108.7(5) . 11_655
C2 C1 Sm1 74.9(5) . .
C1 C1 Sm1 75.81(17) 11_655 .
C2 C1 H1 125.7 . .
C1 C1 H1 125.7 11_655 .
Sm1 C1 H1 115.7 . .
C1 C2 N1 105.9(7) . .
C1 C2 C3 129.9(8) . .
N1 C2 C3 124.2(7) . .
C1 C2 Sm1 78.3(5) . .
N1 C2 Sm1 71.7(5) . .
C3 C2 Sm1 116.4(5) . .
C4 C3 C2 109.1(7) . .
C4 C3 C6 111.5(8) . .
C2 C3 C6 111.3(7) . .
C4 C3 C8 108.6(8) . .
C2 C3 C8 106.3(8) . .
C6 C3 C8 110.0(8) . .
C5 C4 N2 110.5(8) . .
C5 C4 C3 128.4(8) . .
N2 C4 C3 121.0(8) . .
C4 C5 C5 106.6(6) . 10_557
C4 C5 H5 126.7 . .
C5 C5 H5 126.7 10_557 .
C7 C6 C3 115.1(9) . .
C7 C6 H6A 108.5 . .
C3 C6 H6A 108.5 . .
C7 C6 H6B 108.5 . .
C3 C6 H6B 108.5 . .
H6A C6 H6B 107.5 . .
C6 C7 H7A 109.5 . .
C6 C7 H7B 109.5 . .
H7A C7 H7B 109.5 . .
C6 C7 H7C 109.5 . .
H7A C7 H7C 109.5 . .
H7B C7 H7C 109.5 . .
C9 C8 C3 114.5(10) . .
C9 C8 H8A 108.6 . .
C3 C8 H8A 108.6 . .
C9 C8 H8B 108.6 . .
C3 C8 H8B 108.6 . .
H8A C8 H8B 107.6 . .
C8 C9 H9A 109.5 . .
C8 C9 H9B 109.5 . .
H9A C9 H9B 109.5 . .
C8 C9 H9C 109.5 . .
H9A C9 H9C 109.5 . .
H9B C9 H9C 109.5 . .
N1 C10 H10A 109.5 . .
N1 C10 H10B 109.5 . .
H10A C10 H10B 109.5 . .
N1 C10 H10C 109.5 . .
H10A C10 H10C 109.5 . .
H10B C10 H10C 109.5 . .
C15 C12 C15 35.8(16) 10_557 .
C15 C12 N3 106.8(13) 10_557 .
C15 C12 N3 106.8(13) . .
C15 C12 C14 76.6(12) 10_557 .
C15 C12 C14 109.1(13) . .
N3 C12 C14 112.2(9) . .
C15 C12 C14 109.1(13) 10_557 10_557
C15 C12 C14 76.6(12) . 10_557
N3 C12 C14 112.2(9) . 10_557
C14 C12 C14 130.8(18) . 10_557
C15 C12 C13 109.2(13) 10_557 10_557
C15 C12 C13 134.3(15) . 10_557
N3 C12 C13 113.4(11) . 10_557
C14 C12 C13 35.2(10) . 10_557
C14 C12 C13 106.1(14) 10_557 10_557
C15 C12 C13 134.3(15) 10_557 .
C15 C12 C13 109.2(13) . .
N3 C12 C13 113.4(11) . .
C14 C12 C13 106.1(14) . .
C14 C12 C13 35.2(10) 10_557 .
C13 C12 C13 74.0(17) 10_557 .
C12 C13 H13A 109.5 . .
C12 C13 H13B 109.5 . .
H13A C13 H13B 109.5 . .
C12 C13 H13C 109.5 . .
H13A C13 H13C 109.5 . .
H13B C13 H13C 109.5 . .
C12 C14 H14A 109.5 . .
C12 C14 H14B 109.5 . .
H14A C14 H14B 109.5 . .
C12 C14 H14C 109.5 . .
H14A C14 H14C 109.5 . .
H14B C14 H14C 109.5 . .
C12 C15 H15A 109.5 . .
C12 C15 H15B 109.5 . .
H15A C15 H15B 109.5 . .
C12 C15 H15C 109.5 . .
H15A C15 H15C 109.5 . .
H15B C15 H15C 109.5 . .

loop_
_geom_bond_atom_site_label_1
_geom_bond_atom_site_label_2
_geom_bond_distance
_geom_bond_site_symmetry_2
Sm1 N3 2.397(13) .
Sm1 C11 2.397(13) 11_655
Sm1 N3 2.397(13) 11_655
Sm1 N2 2.581(11) 11_655
Sm1 N2 2.581(11) .
Sm1 N1 2.801(10) 10_557
Sm1 N1 2.801(10) .
Sm1 C2 2.903(8) 10_557
Sm1 C2 2.903(8) 4_656
Sm1 C2 2.903(8) .
Sm1 C2 2.903(8) 11_655
N1 C2 1.405(10) .
N1 C2 1.405(10) 11_655
N1 C10 1.436(15) .
N2 C4 1.391(11) 10_557
N2 C4 1.391(11) .
N3 C11 1.32(2) 11_655
N3 N3 1.32(2) 11_655
N3 C12 1.468(18) .
C1 C2 1.357(12) .
C1 C1 1.443(17) 11_655
C1 H1 0.9500 .
C2 C3 1.514(12) .
C3 C4 1.507(13) .
C3 C6 1.554(13) .
C3 C8 1.558(14) .
C4 C5 1.382(13) .
C5 C5 1.43(2) 10_557
C5 H5 0.9500 .
C6 C7 1.513(16) .
C6 H6A 0.9900 .
C6 H6B 0.9900 .
C7 H7A 0.9800 .
C7 H7B 0.9800 .
C7 H7C 0.9800 .
C8 C9 1.534(15) .
C8 H8A 0.9900 .
C8 H8B 0.9900 .
C9 H9A 0.9800 .
C9 H9B 0.9800 .
C9 H9C 0.9800 .
C10 H10A 0.9800 .
C10 H10B 0.9800 .
C10 H10C 0.9800 .
C12 C15 1.43(2) 10_557
C12 C15 1.43(2) .
C12 C14 1.56(2) .
C12 C14 1.56(2) 10_557
C12 C13 1.57(2) 10_557
C12 C13 1.57(2) .
C13 H13A 0.9800 .
C13 H13B 0.9800 .
C13 H13C 0.9800 .
C14 H14A 0.9800 .
C14 H14B 0.9800 .
C14 H14C 0.9800 .
C15 H15A 0.9800 .
C15 H15B 0.9800 .
C15 H15C 0.9800 .

loop_
_geom_torsion_atom_site_label_1
_geom_torsion_atom_site_label_2
_geom_torsion_atom_site_label_3
_geom_torsion_atom_site_label_4
_geom_torsion
_geom_torsion_site_symmetry_1
_geom_torsion_site_symmetry_4
N3 Sm1 N1 C2 37.7(6) . .
C11 Sm1 N1 C2 75.7(5) 11_655 .
N3 Sm1 N1 C2 75.7(5) 11_655 .
N2 Sm1 N1 C2 170.5(5) 11_655 .
N2 Sm1 N1 C2 -57.1(5) . .
N1 Sm1 N1 C2 -123.3(5) 10_557 .
C2 Sm1 N1 C2 -94.0(6) 10_557 .
C2 Sm1 N1 C2 -152.7(4) 4_656 .
C2 Sm1 N1 C2 113.4(9) 11_655 .
N3 Sm1 N1 C2 -75.7(5) . 11_655
C11 Sm1 N1 C2 -37.7(6) 11_655 11_655
N3 Sm1 N1 C2 -37.7(6) 11_655 11_655
N2 Sm1 N1 C2 57.1(5) 11_655 11_655
N2 Sm1 N1 C2 -170.5(5) . 11_655
N1 Sm1 N1 C2 123.3(5) 10_557 11_655
C2 Sm1 N1 C2 152.7(4) 10_557 11_655
C2 Sm1 N1 C2 94.0(6) 4_656 11_655
C2 Sm1 N1 C2 -113.4(9) . 11_655
N3 Sm1 N1 C10 161.0(3) . .
C11 Sm1 N1 C10 -161.0(3) 11_655 .
N3 Sm1 N1 C10 -161.0(3) 11_655 .
N2 Sm1 N1 C10 -66.2(2) 11_655 .
N2 Sm1 N1 C10 66.2(2) . .
N1 Sm1 N1 C10 0.000(3) 10_557 .
C2 Sm1 N1 C10 29.3(2) 10_557 .
C2 Sm1 N1 C10 -29.3(2) 4_656 .
C2 Sm1 N1 C10 123.3(5) . .
C2 Sm1 N1 C10 -123.3(5) 11_655 .
N3 Sm1 N2 C4 103.2(8) . 10_557
C11 Sm1 N2 C4 103.2(8) 11_655 10_557
N3 Sm1 N2 C4 103.2(8) 11_655 10_557
N2 Sm1 N2 C4 -76.8(8) 11_655 10_557
N1 Sm1 N2 C4 -17.1(8) 10_557 10_557
N1 Sm1 N2 C4 -136.4(9) . 10_557
C2 Sm1 N2 C4 10.0(7) 10_557 10_557
C2 Sm1 N2 C4 -12.5(9) 4_656 10_557
C2 Sm1 N2 C4 -163.5(9) . 10_557
C2 Sm1 N2 C4 -141.0(8) 11_655 10_557
N3 Sm1 N2 C4 -103.2(8) . .
C11 Sm1 N2 C4 -103.2(8) 11_655 .
N3 Sm1 N2 C4 -103.2(8) 11_655 .
N2 Sm1 N2 C4 76.8(8) 11_655 .
N1 Sm1 N2 C4 136.4(9) 10_557 .
N1 Sm1 N2 C4 17.1(8) . .
C2 Sm1 N2 C4 163.5(9) 10_557 .
C2 Sm1 N2 C4 141.0(8) 4_656 .
C2 Sm1 N2 C4 -10.0(7) . .
C2 Sm1 N2 C4 12.5(9) 11_655 .
N3 Sm1 N3 C11 0.0 11_655 11_655
N2 Sm1 N3 C11 0.0 11_655 11_655
N2 Sm1 N3 C11 180.0 . 11_655
N1 Sm1 N3 C11 -100.35(18) 10_557 11_655
N1 Sm1 N3 C11 100.35(18) . 11_655
C2 Sm1 N3 C11 -117.50(17) 10_557 11_655
C2 Sm1 N3 C11 -70.6(2) 4_656 11_655
C2 Sm1 N3 C11 117.50(17) . 11_655
C2 Sm1 N3 C11 70.6(2) 11_655 11_655
C11 Sm1 N3 N3 0.0 11_655 11_655
N2 Sm1 N3 N3 0.0 11_655 11_655
N2 Sm1 N3 N3 180.0 . 11_655
N1 Sm1 N3 N3 -100.35(18) 10_557 11_655
N1 Sm1 N3 N3 100.35(18) . 11_655
C2 Sm1 N3 N3 -117.50(17) 10_557 11_655
C2 Sm1 N3 N3 -70.6(2) 4_656 11_655
C2 Sm1 N3 N3 117.50(17) . 11_655
C2 Sm1 N3 N3 70.6(2) 11_655 11_655
C11 Sm1 N3 C12 180.0 11_655 .
N3 Sm1 N3 C12 180.0 11_655 .
N2 Sm1 N3 C12 180.0 11_655 .
N2 Sm1 N3 C12 0.0 . .
N1 Sm1 N3 C12 79.65(18) 10_557 .
N1 Sm1 N3 C12 -79.65(18) . .
C2 Sm1 N3 C12 62.50(17) 10_557 .
C2 Sm1 N3 C12 109.4(2) 4_656 .
C2 Sm1 N3 C12 -62.50(17) . .
C2 Sm1 N3 C12 -109.4(2) 11_655 .
N3 Sm1 C1 C2 142.3(6) . .
C11 Sm1 C1 C2 173.7(5) 11_655 .
N3 Sm1 C1 C2 173.7(5) 11_655 .
N2 Sm1 C1 C2 -85.4(5) 11_655 .
N2 Sm1 C1 C2 38.0(5) . .
N1 Sm1 C1 C2 4.7(8) 10_557 .
N1 Sm1 C1 C2 -38.8(4) . .
C2 Sm1 C1 C2 54.9(6) 10_557 .
C2 Sm1 C1 C2 -78.6(14) 4_656 .
C2 Sm1 C1 C2 -79.2(7) 11_655 .
N3 Sm1 C1 C1 -103.5(3) . 11_655
C11 Sm1 C1 C1 -72.1(3) 11_655 11_655
N3 Sm1 C1 C1 -72.1(3) 11_655 11_655
N2 Sm1 C1 C1 28.9(2) 11_655 11_655
N2 Sm1 C1 C1 152.2(2) . 11_655
N1 Sm1 C1 C1 118.9(4) 10_557 11_655
N1 Sm1 C1 C1 75.4(2) . 11_655
C2 Sm1 C1 C1 169.1(4) 10_557 11_655
C2 Sm1 C1 C1 35.6(11) 4_656 11_655
C2 Sm1 C1 C1 114.2(5) . 11_655
C2 Sm1 C1 C1 35.0(3) 11_655 11_655
C1 C1 C2 N1 -2.0(7) 11_655 .
Sm1 C1 C2 N1 66.9(6) . .
C1 C1 C2 C3 176.4(7) 11_655 .
Sm1 C1 C2 C3 -114.7(9) . .
C1 C1 C2 Sm1 -68.9(2) 11_655 .
C2 N1 C2 C1 3.4(12) 11_655 .
C10 N1 C2 C1 -179.8(11) . .
Sm1 N1 C2 C1 -71.6(6) . .
C2 N1 C2 C3 -175.1(5) 11_655 .
C10 N1 C2 C3 1.7(16) . .
Sm1 N1 C2 C3 110.0(8) . .
C2 N1 C2 Sm1 74.9(8) 11_655 .
C10 N1 C2 Sm1 -108.3(11) . .
N3 Sm1 C2 C1 -37.1(6) . .
C11 Sm1 C2 C1 -6.8(6) 11_655 .
N3 Sm1 C2 C1 -6.8(6) 11_655 .
N2 Sm1 C2 C1 101.9(5) 11_655 .
N2 Sm1 C2 C1 -136.1(6) . .
N1 Sm1 C2 C1 -177.3(4) 10_557 .
N1 Sm1 C2 C1 111.3(7) . .
C2 Sm1 C2 C1 -142.9(4) 10_557 .
C2 Sm1 C2 C1 157.6(5) 4_656 .
C2 Sm1 C2 C1 74.5(5) 11_655 .
N3 Sm1 C2 N1 -148.4(5) . .
C11 Sm1 C2 N1 -118.1(5) 11_655 .
N3 Sm1 C2 N1 -118.1(5) 11_655 .
N2 Sm1 C2 N1 -9.4(5) 11_655 .
N2 Sm1 C2 N1 112.6(6) . .
N1 Sm1 C2 N1 71.4(6) 10_557 .
C2 Sm1 C2 N1 105.7(5) 10_557 .
C2 Sm1 C2 N1 46.3(4) 4_656 .
C2 Sm1 C2 N1 -36.8(5) 11_655 .
N3 Sm1 C2 C3 91.8(6) . .
C11 Sm1 C2 C3 122.1(6) 11_655 .
N3 Sm1 C2 C3 122.1(6) 11_655 .
N2 Sm1 C2 C3 -129.2(6) 11_655 .
N2 Sm1 C2 C3 -7.2(6) . .
N1 Sm1 C2 C3 -48.4(7) 10_557 .
N1 Sm1 C2 C3 -119.8(8) . .
C2 Sm1 C2 C3 -14.1(8) 10_557 .
C2 Sm1 C2 C3 -73.5(6) 4_656 .
C2 Sm1 C2 C3 -156.6(5) 11_655 .
C1 C2 C3 C4 117.5(10) . .
N1 C2 C3 C4 -64.4(11) . .
Sm1 C2 C3 C4 20.6(9) . .
C1 C2 C3 C6 -119.2(11) . .
N1 C2 C3 C6 58.9(12) . .
Sm1 C2 C3 C6 144.0(7) . .
C1 C2 C3 C8 0.5(13) . .
N1 C2 C3 C8 178.6(9) . .
Sm1 C2 C3 C8 -96.3(7) . .
C4 N2 C4 C5 2.7(13) 10_557 .
Sm1 N2 C4 C5 -155.0(7) . .
C4 N2 C4 C3 -174.6(5) 10_557 .
Sm1 N2 C4 C3 27.7(12) . .
C2 C3 C4 C5 152.4(9) . .
C6 C3 C4 C5 29.1(14) . .
C8 C3 C4 C5 -92.2(12) . .
C2 C3 C4 N2 -30.9(12) . .
C6 C3 C4 N2 -154.2(9) . .
C8 C3 C4 N2 84.6(10) . .
N2 C4 C5 C5 -1.7(8) . 10_557
C3 C4 C5 C5 175.3(8) . 10_557
C4 C3 C6 C7 174.3(9) . .
C2 C3 C6 C7 52.3(12) . .
C8 C3 C6 C7 -65.2(12) . .
C4 C3 C8 C9 64.6(12) . .
C2 C3 C8 C9 -178.1(9) . .
C6 C3 C8 C9 -57.6(12) . .
C11 N3 C12 C15 -161.3(9) 11_655 10_557
N3 N3 C12 C15 -161.3(9) 11_655 10_557
Sm1 N3 C12 C15 18.7(9) . 10_557
C11 N3 C12 C15 161.3(9) 11_655 .
N3 N3 C12 C15 161.3(9) 11_655 .
Sm1 N3 C12 C15 -18.7(9) . .
C11 N3 C12 C14 -79.3(12) 11_655 .
N3 N3 C12 C14 -79.3(12) 11_655 .
Sm1 N3 C12 C14 100.7(12) . .
C11 N3 C12 C14 79.3(12) 11_655 10_557
N3 N3 C12 C14 79.3(12) 11_655 10_557
Sm1 N3 C12 C14 -100.7(12) . 10_557
C11 N3 C12 C13 -41.0(10) 11_655 10_557
N3 N3 C12 C13 -41.0(10) 11_655 10_557
Sm1 N3 C12 C13 139.0(10) . 10_557
C11 N3 C12 C13 41.0(10) 11_655 .
N3 N3 C12 C13 41.0(10) 11_655 .
Sm1 N3 C12 C13 -139.0(10) . .
